data_2022459
loop_
_publ_author_name
'Pham, Duyen N. K.'
'Belanger, Zachary S.'
'Chadeayne, Andrew R.'
'Golen, James A.'
'Manke, David R.'

_publ_section_title
;
 The crystalline forms of nine hydrochloride salts of substituted
 tryptamines
;
_journal_coeditor_code YP3219
_journal_issue 10
_journal_name_full 'Acta Crystallographica Section C'
_journal_page_first
;
;
_journal_paper_doi 10.1107/S2053229621008950
_journal_volume 77
_journal_year 2021
_chemical_formula_iupac 'C10 H12 F N2 +, Cl -'
_chemical_formula_moiety 'C10 H12 F N2 +, Cl -'
_chemical_formula_sum 'C10 H12 Cl F N2'
_chemical_formula_weight 214.67
_chemical_name_common
;
6-Fluorotryptammonium chloride
;
_chemical_name_systematic
;
2-(6-Fluoro-1<i>H</i>-indol-3-yl)ethan-1-aminium chloride
;
_space_group_crystal_system orthorhombic
_space_group_IT_number 61
_space_group_name_Hall '-P 2ac 2ab'
_space_group_name_H-M_alt 'P b c a'
_atom_sites_solution_hydrogens mixed
_audit_creation_method
;
Olex2 1.3
(compiled 2020.11.12 svn.r5f609507 for OlexSys, GUI svn.r6272)
;
_cell_angle_alpha 90
_cell_angle_beta 90
_cell_angle_gamma 90
_cell_formula_units_Z 8
_cell_length_a 8.3572(4)
_cell_length_b 10.3493(5)
_cell_length_c 24.3824(13)
_cell_measurement_reflns_used 9879
_cell_measurement_temperature 297(2)
_cell_measurement_theta_max 26.37
_cell_measurement_theta_min 2.96
_cell_volume 2108.86(18)
_computing_cell_refinement
;
SAINT (Bruker, 2018)
;
_computing_data_collection
;
APEX3 (Bruker, 2018)
;
_computing_data_reduction
;
SAINT (Bruker, 2018)
;
_computing_molecular_graphics
;
OLEX2 (Dolomanov <i>et al.</i>,  2009)
;
_computing_publication_material
;
publCIF (Westrip, 2010)
;
_computing_structure_refinement
;
SHELXL2018 (Sheldrick, 2015b)
;
_computing_structure_solution
;
SHELXT2014 (Sheldrick, 2015a)
;
_diffrn_ambient_temperature 297.15
_diffrn_measured_fraction_theta_full 0.995
_diffrn_measured_fraction_theta_max 0.995
_diffrn_measurement_device_type 'Bruker D8 Venture CMOS'
_diffrn_measurement_method '\f and \w scans'
_diffrn_radiation_type MoK\a
_diffrn_radiation_wavelength 0.71073
_diffrn_reflns_av_R_equivalents 0.0338
_diffrn_reflns_av_unetI/netI 0.0100
_diffrn_reflns_limit_h_max 10
_diffrn_reflns_limit_h_min -10
_diffrn_reflns_limit_k_max 12
_diffrn_reflns_limit_k_min -12
_diffrn_reflns_limit_l_max 30
_diffrn_reflns_limit_l_min -30
_diffrn_reflns_number 56982
_diffrn_reflns_theta_full 25.242
_diffrn_reflns_theta_max 26.377
_diffrn_reflns_theta_min 2.955
_diffrn_source_current 30.0
_diffrn_source_power 1.5
_diffrn_source_voltage 50.0
_diffrn_standards_number 0
_exptl_absorpt_coefficient_mu 0.338
_exptl_absorpt_correction_T_max 0.7454
_exptl_absorpt_correction_T_min 0.6875
_exptl_absorpt_correction_type multi-scan
_exptl_absorpt_process_details
;
(SADABS; Bruker, 2018)
;
_exptl_crystal_colour colourless
_exptl_crystal_density_diffrn 1.352
_exptl_crystal_description BLOCK
_exptl_crystal_F_000 896
_exptl_crystal_size_max 0.35
_exptl_crystal_size_mid 0.24
_exptl_crystal_size_min 0.06
_refine_diff_density_max 0.182
_refine_diff_density_min -0.205
_refine_ls_extinction_method none
_refine_ls_goodness_of_fit_ref 1.147
_refine_ls_hydrogen_treatment mixed
_refine_ls_matrix_type full
_refine_ls_number_parameters 143
_refine_ls_number_reflns 2154
_refine_ls_number_restraints 4
_refine_ls_restrained_S_all 1.147
_refine_ls_R_factor_all 0.0424
_refine_ls_R_factor_gt 0.0368
_refine_ls_shift/su_max 0.000
_refine_ls_shift/su_mean 0.000
_refine_ls_structure_factor_coef Fsqd
_refine_ls_weighting_details 'w=1/[\s^2^(Fo^2^)+(0.0335P)^2^+0.9531P] where P=(Fo^2^+2Fc^2^)/3'
_refine_ls_weighting_scheme calc
_refine_ls_wR_factor_gt 0.0891
_refine_ls_wR_factor_ref 0.0928
_reflns_number_gt 1922
_reflns_number_total 2154
_reflns_threshold_expression 'I > 2\s(I)'
_cod_data_source_file yp3219sup1.cif
_cod_data_source_block 8
_cod_database_code 2022459
_shelx_space_group_comment
;
The symmetry employed for this shelxl refinement is uniquely defined
by the following loop, which should always be used as a source of
symmetry information in preference to the above space-group names.
They are only intended as comments.
;
_shelx_estimated_absorpt_t_min 0.891
_shelx_estimated_absorpt_t_max 0.980

loop_
_space_group_symop_operation_xyz
'x, y, z'
'-x+1/2, -y, z+1/2'
'-x, y+1/2, -z+1/2'
'x+1/2, -y+1/2, -z'
'-x, -y, -z'
'x-1/2, y, -z-1/2'
'x, -y-1/2, z-1/2'
'-x-1/2, y-1/2, z'

loop_
_atom_site_type_symbol
_atom_site_label
_atom_site_fract_x
_atom_site_fract_y
_atom_site_fract_z
_atom_site_U_iso_or_equiv
_atom_site_adp_type
_atom_site_calc_flag
_atom_site_occupancy
_atom_site_disorder_assembly
_atom_site_disorder_group
F F1 0.76619(16) 0.65302(11) 0.76660(5) 0.0666(3) Uani d 1 . .
Cl Cl1 0.34056(6) 0.14461(4) 0.45568(2) 0.04892(16) Uani d 1 . .
N N1 0.51550(18) 0.58376(14) 0.59023(6) 0.0450(4) Uani d 1 . .
N N2 0.55308(19) 0.14739(14) 0.56354(7) 0.0453(4) Uani d 1 . .
C C1 0.4260(2) 0.48113(17) 0.57188(7) 0.0448(4) Uani d 1 . .
H H1A 0.380270 0.475272 0.537203 0.054 Uiso calc 1 . .
C C2 0.56301(19) 0.55967(15) 0.64312(7) 0.0382(4) Uani d 1 . .
C C3 0.6521(2) 0.63578(16) 0.67903(8) 0.0450(4) Uani d 1 . .
H H3 0.690583 0.716908 0.669255 0.054 Uiso calc 1 . .
C C4 0.6792(2) 0.58324(17) 0.72949(8) 0.0465(4) Uani d 1 . .
C C5 0.6226(2) 0.46375(17) 0.74649(8) 0.0477(4) Uani d 1 . .
H H5 0.645373 0.433433 0.781539 0.057 Uiso calc 1 . .
C C6 0.5323(2) 0.39047(17) 0.71086(7) 0.0426(4) Uani d 1 . .
H H6 0.491869 0.310813 0.721801 0.051 Uiso calc 1 . .
C C7 0.50220(18) 0.43737(15) 0.65801(7) 0.0361(3) Uani d 1 . .
C C8 0.41381(19) 0.38943(16) 0.61152(7) 0.0386(4) Uani d 1 . .
C C9 0.3279(2) 0.26299(18) 0.60763(8) 0.0464(4) Uani d 1 . .
H H9A 0.268716 0.260429 0.573427 0.056 Uiso calc 1 . .
H H9B 0.251125 0.257323 0.637378 0.056 Uiso calc 1 . .
C C10 0.4382(2) 0.14666(17) 0.61018(8) 0.0476(4) Uani d 1 . .
H H10A 0.496814 0.147725 0.644508 0.057 Uiso calc 1 . .
H H10B 0.374973 0.068094 0.609018 0.057 Uiso calc 1 . .
H H2A 0.615(2) 0.0671(14) 0.5630(9) 0.073(7) Uiso d 1 . .
H H2B 0.624(2) 0.2225(15) 0.5639(9) 0.067(6) Uiso d 1 . .
H H2C 0.495(2) 0.150(2) 0.5285(6) 0.064(6) Uiso d 1 . .
H H1 0.534(2) 0.6547(13) 0.5732(8) 0.056(6) Uiso d 1 . .

loop_
_atom_site_aniso_label
_atom_site_aniso_U_11
_atom_site_aniso_U_22
_atom_site_aniso_U_33
_atom_site_aniso_U_12
_atom_site_aniso_U_13
_atom_site_aniso_U_23
F1 0.0690(8) 0.0553(7) 0.0755(8) -0.0059(6) -0.0153(7) -0.0187(6)
Cl1 0.0563(3) 0.0328(2) 0.0576(3) 0.00211(18) -0.0106(2) 0.00254(18)
N1 0.0490(8) 0.0361(8) 0.0498(8) 0.0054(7) 0.0075(7) 0.0085(7)
N2 0.0481(9) 0.0320(7) 0.0558(9) -0.0011(6) -0.0057(7) -0.0025(7)
C1 0.0403(9) 0.0494(10) 0.0449(9) 0.0100(8) 0.0015(7) 0.0029(8)
C2 0.0348(8) 0.0314(8) 0.0485(9) 0.0058(7) 0.0085(7) 0.0013(7)
C3 0.0415(9) 0.0307(8) 0.0627(11) 0.0015(7) 0.0091(8) -0.0042(8)
C4 0.0409(9) 0.0394(9) 0.0590(11) 0.0033(7) -0.0021(8) -0.0127(8)
C5 0.0499(10) 0.0461(10) 0.0470(9) 0.0054(8) -0.0047(8) 0.0000(8)
C6 0.0428(9) 0.0345(8) 0.0507(10) -0.0006(7) 0.0018(8) 0.0042(7)
C7 0.0306(7) 0.0324(8) 0.0451(9) 0.0041(6) 0.0044(6) 0.0002(7)
C8 0.0325(8) 0.0382(8) 0.0450(9) 0.0041(7) 0.0014(7) -0.0016(7)
C9 0.0383(9) 0.0515(10) 0.0493(10) -0.0074(8) -0.0021(7) -0.0028(8)
C10 0.0532(10) 0.0384(9) 0.0512(10) -0.0135(8) -0.0076(8) 0.0031(8)

loop_
_atom_type_symbol
_atom_type_description
_atom_type_scat_dispersion_real
_atom_type_scat_dispersion_imag
_atom_type_scat_source
C C 0.0033 0.0016 'International Tables Vol C Tables 4.2.6.8 and 6.1.1.4'
H H 0.0000 0.0000 'International Tables Vol C Tables 4.2.6.8 and 6.1.1.4'
Cl Cl 0.1484 0.1585 'International Tables Vol C Tables 4.2.6.8 and 6.1.1.4'
F F 0.0171 0.0103 'International Tables Vol C Tables 4.2.6.8 and 6.1.1.4'
N N 0.0061 0.0033 'International Tables Vol C Tables 4.2.6.8 and 6.1.1.4'

loop_
_geom_angle_atom_site_label_1
_geom_angle_atom_site_label_2
_geom_angle_atom_site_label_3
_geom_angle_site_symmetry_1
_geom_angle_site_symmetry_3
_geom_angle
_geom_angle_publ_flag
C1 N1 H1 . . 127.2(14) ?
C2 N1 C1 . . 108.85(14) ?
C2 N1 H1 . . 123.8(14) ?
C10 N2 H2A . . 110.4(14) ?
C10 N2 H2B . . 113.0(13) ?
C10 N2 H2C . . 110.0(13) ?
H2A N2 H2B . . 110.5(19) ?
H2A N2 H2C . . 106.2(18) ?
H2B N2 H2C . . 106.5(18) ?
N1 C1 H1A . . 124.8 ?
C8 C1 N1 . . 110.45(16) ?
C8 C1 H1A . . 124.8 ?
N1 C2 C3 . . 129.98(16) ?
N1 C2 C7 . . 107.49(15) ?
C3 C2 C7 . . 122.52(16) ?
C2 C3 H3 . . 122.3 ?
C4 C3 C2 . . 115.47(16) ?
C4 C3 H3 . . 122.3 ?
F1 C4 C5 . . 117.03(17) ?
C3 C4 F1 . . 118.33(16) ?
C3 C4 C5 . . 124.64(17) ?
C4 C5 H5 . . 120.4 ?
C6 C5 C4 . . 119.26(17) ?
C6 C5 H5 . . 120.4 ?
C5 C6 H6 . . 120.4 ?
C5 C6 C7 . . 119.20(16) ?
C7 C6 H6 . . 120.4 ?
C2 C7 C8 . . 106.91(15) ?
C6 C7 C2 . . 118.89(16) ?
C6 C7 C8 . . 134.18(16) ?
C1 C8 C7 . . 106.29(15) ?
C1 C8 C9 . . 127.04(16) ?
C7 C8 C9 . . 126.66(15) ?
C8 C9 H9A . . 108.9 ?
C8 C9 H9B . . 108.9 ?
C8 C9 C10 . . 113.57(14) ?
H9A C9 H9B . . 107.7 ?
C10 C9 H9A . . 108.9 ?
C10 C9 H9B . . 108.9 ?
N2 C10 C9 . . 110.89(14) ?
N2 C10 H10A . . 109.5 ?
N2 C10 H10B . . 109.5 ?
C9 C10 H10A . . 109.5 ?
C9 C10 H10B . . 109.5 ?
H10A C10 H10B . . 108.0 ?

loop_
_geom_bond_atom_site_label_1
_geom_bond_atom_site_label_2
_geom_bond_site_symmetry_2
_geom_bond_distance
_geom_bond_publ_flag
F1 C4 . 1.367(2) ?
N1 C1 . 1.374(2) ?
N1 C2 . 1.372(2) ?
N1 H1 . 0.858(9) ?
N2 C10 . 1.488(2) ?
N2 H2A . 0.980(10) ?
N2 H2B . 0.979(10) ?
N2 H2C . 0.984(9) ?
C1 H1A . 0.9300 ?
C1 C8 . 1.358(2) ?
C2 C3 . 1.394(2) ?
C2 C7 . 1.411(2) ?
C3 H3 . 0.9300 ?
C3 C4 . 1.364(3) ?
C4 C5 . 1.387(3) ?
C5 H5 . 0.9300 ?
C5 C6 . 1.378(2) ?
C6 H6 . 0.9300 ?
C6 C7 . 1.400(2) ?
C7 C8 . 1.441(2) ?
C8 C9 . 1.496(2) ?
C9 H9A . 0.9700 ?
C9 H9B . 0.9700 ?
C9 C10 . 1.517(3) ?
C10 H10A . 0.9700 ?
C10 H10B . 0.9700 ?

loop_
_geom_hbond_atom_site_label_D
_geom_hbond_atom_site_label_H
_geom_hbond_atom_site_label_A
_geom_hbond_site_symmetry_A
_geom_hbond_distance_DH
_geom_hbond_distance_HA
_geom_hbond_distance_DA
_geom_hbond_angle_DHA
_geom_hbond_publ_flag
N2 H2A Cl1 5_656 0.980(10) 2.268(13) 3.1847(15) 155.2(19) yes
N2 H2B Cl1 4_556 0.979(10) 2.321(12) 3.2597(16) 160.5(18) yes
N2 H2C Cl1 . 0.984(9) 2.195(10) 3.1736(17) 173.0(19) yes
N1 H1 Cl1 5_666 0.858(9) 2.429(11) 3.2562(15) 162.1(19) yes

loop_
_geom_torsion_atom_site_label_1
_geom_torsion_atom_site_label_2
_geom_torsion_atom_site_label_3
_geom_torsion_atom_site_label_4
_geom_torsion_site_symmetry_1
_geom_torsion_site_symmetry_2
_geom_torsion_site_symmetry_3
_geom_torsion_site_symmetry_4
_geom_torsion
_geom_torsion_publ_flag
F1 C4 C5 C6 . . . . 179.07(16) ?
N1 C1 C8 C7 . . . . -0.21(19) ?
N1 C1 C8 C9 . . . . -179.44(15) ?
N1 C2 C3 C4 . . . . 179.97(16) ?
N1 C2 C7 C6 . . . . -179.12(14) ?
N1 C2 C7 C8 . . . . -0.64(17) ?
C1 N1 C2 C3 . . . . -178.53(16) ?
C1 N1 C2 C7 . . . . 0.52(18) ?
C1 C8 C9 C10 . . . . 113.9(2) ?
C2 N1 C1 C8 . . . . -0.19(19) ?
C2 C3 C4 F1 . . . . 179.88(14) ?
C2 C3 C4 C5 . . . . -1.1(3) ?
C2 C7 C8 C1 . . . . 0.53(18) ?
C2 C7 C8 C9 . . . . 179.76(15) ?
C3 C2 C7 C6 . . . . 0.0(2) ?
C3 C2 C7 C8 . . . . 178.50(14) ?
C3 C4 C5 C6 . . . . 0.0(3) ?
C4 C5 C6 C7 . . . . 1.1(3) ?
C5 C6 C7 C2 . . . . -1.1(2) ?
C5 C6 C7 C8 . . . . -179.09(17) ?
C6 C7 C8 C1 . . . . 178.67(18) ?
C6 C7 C8 C9 . . . . -2.1(3) ?
C7 C2 C3 C4 . . . . 1.0(2) ?
C7 C8 C9 C10 . . . . -65.1(2) ?
C8 C9 C10 N2 . . . . -61.51(19) ?

_cod_database_fobs_code 2022459
